data_1562605
loop_
_publ_author_name
'Liu, Guang-Zhen'
'Li, Xiao-Dong'
'Xin, Ling-Yun'
'Li, Xiao-Ling'
'Wang, Li-Ya'

_publ_section_title
;
 Diverse assemblies of the (4,4) grid layers exemplified in Zn(II)/Co(II)
 coordination polymers with dual linear ligands
;
_journal_name_full 'Journal of Solid State Chemistry'
_journal_page_first 106
_journal_page_last 113
_journal_paper_doi 10.1016/j.jssc.2013.03.053
_journal_volume 203
_journal_year 2013
_chemical_formula_sum 'C14 H10 N O4 Zn'
_chemical_formula_weight 321.60
_space_group_IT_number 13
_space_group_name_Hall '-P 2yc'
_space_group_name_H-M_alt 'P 1 2/c 1'
_symmetry_cell_setting monoclinic
_symmetry_space_group_name_H-M 'P 1 2/c 1'
_atom_sites_solution_hydrogens geom
_atom_sites_solution_primary direct
_atom_sites_solution_secondary difmap
_audit_creation_method SHELXL-97
_cell_angle_alpha 90.00
_cell_angle_beta 113.9270(10)
_cell_angle_gamma 90.00
_cell_formula_units_Z 4
_cell_length_a 10.0129(11)
_cell_length_b 14.0992(16)
_cell_length_c 11.0454(12)
_cell_measurement_reflns_used 4191
_cell_measurement_temperature 293(2)
_cell_measurement_theta_max 27.95
_cell_measurement_theta_min 2.48
_cell_volume 1425.3(3)
_computing_cell_refinement 'Bruker SMART'
_computing_data_collection 'Bruker SMART'
_computing_data_reduction 'Bruker SAINT'
_computing_molecular_graphics 'Bruker SHELXTL'
_computing_publication_material 'Bruker SHELXTL'
_computing_structure_refinement 'SHELXL-97 (Sheldrick, 1997)'
_computing_structure_solution 'SHELXS-97 (Sheldrick, 1990)'
_diffrn_ambient_temperature 293(2)
_diffrn_measured_fraction_theta_full 0.998
_diffrn_measured_fraction_theta_max 0.998
_diffrn_measurement_device_type 'CCD area detector'
_diffrn_measurement_method 'phi and omega scans'
_diffrn_radiation_monochromator graphite
_diffrn_radiation_source 'fine-focus sealed tube'
_diffrn_radiation_type MoK\a
_diffrn_radiation_wavelength 0.71073
_diffrn_reflns_av_R_equivalents 0.0226
_diffrn_reflns_av_sigmaI/netI 0.0194
_diffrn_reflns_limit_h_max 12
_diffrn_reflns_limit_h_min -12
_diffrn_reflns_limit_k_max 17
_diffrn_reflns_limit_k_min -17
_diffrn_reflns_limit_l_max 13
_diffrn_reflns_limit_l_min -13
_diffrn_reflns_number 10441
_diffrn_reflns_theta_full 25.50
_diffrn_reflns_theta_max 25.50
_diffrn_reflns_theta_min 2.48
_diffrn_standards_number 0
_exptl_absorpt_coefficient_mu 1.733
_exptl_absorpt_correction_T_max 0.7689
_exptl_absorpt_correction_T_min 0.5821
_exptl_absorpt_correction_type multi-scan
_exptl_absorpt_process_details sadabs
_exptl_crystal_colour colourless
_exptl_crystal_density_diffrn 1.499
_exptl_crystal_density_method 'not measured'
_exptl_crystal_description block
_exptl_crystal_F_000 652
_exptl_crystal_size_max 0.35
_exptl_crystal_size_mid 0.24
_exptl_crystal_size_min 0.16
_refine_diff_density_max 0.238
_refine_diff_density_min -0.283
_refine_diff_density_rms 0.054
_refine_ls_extinction_method none
_refine_ls_goodness_of_fit_ref 1.062
_refine_ls_hydrogen_treatment constr
_refine_ls_matrix_type full
_refine_ls_number_parameters 203
_refine_ls_number_reflns 2659
_refine_ls_number_restraints 0
_refine_ls_restrained_S_all 1.062
_refine_ls_R_factor_all 0.0282
_refine_ls_R_factor_gt 0.0238
_refine_ls_shift/su_max 0.001
_refine_ls_shift/su_mean 0.000
_refine_ls_structure_factor_coef Fsqd
_refine_ls_weighting_details 'calc w=1/[\s^2^(Fo^2^)+(0.0323P)^2^+0.5872P] where P=(Fo^2^+2Fc^2^)/3'
_refine_ls_weighting_scheme calc
_refine_ls_wR_factor_gt 0.0637
_refine_ls_wR_factor_ref 0.0656
_reflns_number_gt 2309
_reflns_number_total 2659
_reflns_threshold_expression >2sigma(I)
_cod_data_source_file JSSC-2013-203-106.cif
_cod_data_source_block 2
_cod_depositor_comments
;
The following automatic conversions were performed:

data item '_symmetry_cell_setting' value 'Monoclinic' was changed to
'monoclinic' in accordance with the built-in table derived from the
CIF Core dictionary named 'cif_core.dic' version 2.4.5 last updated
on 2014-11-21.

Automatic conversion script
Id: cif_fix_values 8369 2020-08-20 11:38:08Z andrius 
;
_cod_original_sg_symbol_H-M P2/c
_cod_database_code 1562605

loop_
_symmetry_equiv_pos_as_xyz
'x, y, z'
'-x, y, -z+1/2'
'-x, -y, -z'
'x, -y, z-1/2'

loop_
_atom_site_label
_atom_site_type_symbol
_atom_site_fract_x
_atom_site_fract_y
_atom_site_fract_z
_atom_site_U_iso_or_equiv
_atom_site_adp_type
_atom_site_occupancy
_atom_site_symmetry_multiplicity
_atom_site_calc_flag
_atom_site_refinement_flags
_atom_site_disorder_assembly
_atom_site_disorder_group
C14 C 0.4760(6) 0.9091(3) 0.1361(4) 0.0480(14) Uani 0.547(4) 1 d P A 1
H14A H 0.4602 0.8780 0.0572 0.058 Uiso 0.547(4) 1 calc PR A 1
C15 C 0.4756(6) 1.0066(3) 0.1409(4) 0.0484(14) Uani 0.547(4) 1 d P A 1
H15A H 0.4573 1.0398 0.0630 0.058 Uiso 0.547(4) 1 calc PR A 1
C14' C 0.6152(6) 0.9094(3) 0.2439(7) 0.0501(18) Uani 0.453(4) 1 d P A 2
H14B H 0.6948 0.8783 0.2390 0.060 Uiso 0.453(4) 1 calc PR A 2
C15' C 0.6107(6) 1.0073(3) 0.2452(6) 0.0477(17) Uani 0.453(4) 1 d P A 2
H15B H 0.6895 1.0408 0.2426 0.057 Uiso 0.453(4) 1 calc PR A 2
N2 N 0.5000 1.05596(16) 0.2500 0.0302(5) Uani 1 2 d S . .
Zn1 Zn 0.5000 0.20103(2) 0.2500 0.02364(10) Uani 1 2 d S . .
Zn2 Zn 0.5000 0.41038(2) 0.2500 0.02381(10) Uani 1 2 d S . .
O1 O 0.63614(16) 0.22922(11) 0.16011(15) 0.0382(4) Uani 1 1 d . . .
O2 O 0.62914(17) 0.38732(11) 0.14991(16) 0.0390(4) Uani 1 1 d . . .
O3 O 1.32185(16) 0.22065(11) 0.07162(15) 0.0388(4) Uani 1 1 d . . .
O4 O 1.31971(16) 0.37831(11) 0.08030(15) 0.0399(4) Uani 1 1 d . . .
N1 N 0.5000 0.55487(15) 0.2500 0.0245(5) Uani 1 2 d S . .
C1 C 0.6762(2) 0.30796(14) 0.13261(19) 0.0276(4) Uani 1 1 d . . .
C2 C 0.7875(2) 0.30666(13) 0.0741(2) 0.0284(4) Uani 1 1 d . . .
C3 C 0.8619(3) 0.22452(17) 0.0735(3) 0.0472(6) Uani 1 1 d . . .
H3 H 0.8409 0.1691 0.1081 0.057 Uiso 1 1 calc R . .
C4 C 0.9669(3) 0.22291(18) 0.0223(3) 0.0494(7) Uani 1 1 d . . .
H4 H 1.0175 0.1670 0.0255 0.059 Uiso 1 1 calc R . .
C5 C 0.9978(2) 0.30311(15) -0.0334(2) 0.0314(5) Uani 1 1 d . . .
C6 C 0.9192(2) 0.38473(16) -0.0376(2) 0.0380(5) Uani 1 1 d . . .
H6 H 0.9351 0.4388 -0.0783 0.046 Uiso 1 1 calc R . .
C7 C 0.8175(2) 0.38737(15) 0.0176(2) 0.0356(5) Uani 1 1 d . . .
H7 H 0.7688 0.4437 0.0168 0.043 Uiso 1 1 calc R . .
C8 C 1.1174(2) 0.30233(17) -0.0847(2) 0.0369(5) Uani 1 1 d . . .
H8A H 1.1096 0.3584 -0.1380 0.044 Uiso 1 1 calc R . .
H8B H 1.1068 0.2469 -0.1399 0.044 Uiso 1 1 calc R . .
C9 C 1.2657(2) 0.30043(15) 0.03224(19) 0.0288(5) Uani 1 1 d . . .
C10 C 0.5613(2) 0.60396(14) 0.1819(2) 0.0294(5) Uani 1 1 d . . .
H10 H 0.6042 0.5707 0.1343 0.035 Uiso 1 1 calc R . .
C11 C 0.5634(2) 0.70179(13) 0.1796(2) 0.0301(5) Uani 1 1 d . . .
H11 H 0.6071 0.7333 0.1312 0.036 Uiso 1 1 calc R . .
C12 C 0.5000 0.75287(19) 0.2500 0.0243(6) Uani 1 2 d S . .
C13 C 0.5000 0.85781(19) 0.2500 0.0275(6) Uani 1 2 d S . .

loop_
_atom_site_aniso_label
_atom_site_aniso_U_11
_atom_site_aniso_U_22
_atom_site_aniso_U_33
_atom_site_aniso_U_23
_atom_site_aniso_U_13
_atom_site_aniso_U_12
C14 0.093(4) 0.025(2) 0.031(2) -0.0002(17) 0.030(3) -0.003(2)
C15 0.093(4) 0.023(2) 0.034(2) 0.0066(17) 0.029(3) 0.004(2)
C14' 0.047(3) 0.024(3) 0.101(5) 0.003(3) 0.051(4) 0.002(2)
C15' 0.042(3) 0.024(3) 0.094(5) 0.005(3) 0.046(3) 0.001(2)
N2 0.0402(14) 0.0171(12) 0.0368(14) 0.000 0.0194(12) 0.000
Zn1 0.02748(18) 0.01526(17) 0.03342(19) 0.000 0.01775(15) 0.000
Zn2 0.02782(18) 0.01523(17) 0.03301(19) 0.000 0.01712(15) 0.000
O1 0.0394(9) 0.0384(9) 0.0504(9) 0.0034(7) 0.0319(8) -0.0012(7)
O2 0.0421(9) 0.0366(9) 0.0509(10) -0.0018(7) 0.0318(8) 0.0040(7)
O3 0.0334(8) 0.0408(9) 0.0386(9) 0.0026(7) 0.0111(7) 0.0029(7)
O4 0.0354(9) 0.0408(9) 0.0382(9) -0.0022(7) 0.0096(7) -0.0033(7)
N1 0.0291(12) 0.0164(11) 0.0320(12) 0.000 0.0165(10) 0.000
C1 0.0230(10) 0.0359(12) 0.0243(10) 0.0004(8) 0.0100(8) -0.0007(8)
C2 0.0242(10) 0.0322(11) 0.0313(11) 0.0005(8) 0.0139(9) 0.0002(8)
C3 0.0514(15) 0.0357(12) 0.0739(18) 0.0167(12) 0.0452(14) 0.0102(11)
C4 0.0502(15) 0.0420(13) 0.0736(18) 0.0136(13) 0.0434(14) 0.0158(12)
C5 0.0225(10) 0.0459(13) 0.0275(10) -0.0006(9) 0.0118(9) -0.0015(9)
C6 0.0388(13) 0.0370(12) 0.0448(13) 0.0037(10) 0.0237(11) -0.0049(10)
C7 0.0365(12) 0.0298(11) 0.0462(13) -0.0003(10) 0.0225(11) 0.0002(9)
C8 0.0249(11) 0.0613(16) 0.0257(11) 0.0006(10) 0.0115(9) -0.0003(10)
C9 0.0224(10) 0.0454(14) 0.0235(10) 0.0015(9) 0.0144(8) -0.0004(9)
C10 0.0381(12) 0.0224(10) 0.0377(12) -0.0019(8) 0.0257(10) 0.0014(8)
C11 0.0418(12) 0.0215(10) 0.0387(12) 0.0022(8) 0.0282(10) -0.0020(8)
C12 0.0273(14) 0.0185(14) 0.0287(14) 0.000 0.0129(12) 0.000
C13 0.0360(16) 0.0171(14) 0.0332(15) 0.000 0.0178(13) 0.000

loop_
_atom_type_symbol
_atom_type_description
_atom_type_scat_dispersion_real
_atom_type_scat_dispersion_imag
_atom_type_scat_source
C C 0.0033 0.0016 'International Tables Vol C Tables 4.2.6.8 and 6.1.1.4'
H H 0.0000 0.0000 'International Tables Vol C Tables 4.2.6.8 and 6.1.1.4'
N N 0.0061 0.0033 'International Tables Vol C Tables 4.2.6.8 and 6.1.1.4'
O O 0.0106 0.0060 'International Tables Vol C Tables 4.2.6.8 and 6.1.1.4'
Zn Zn 0.2839 1.4301 'International Tables Vol C Tables 4.2.6.8 and 6.1.1.4'

loop_
_geom_angle_atom_site_label_1
_geom_angle_atom_site_label_2
_geom_angle_atom_site_label_3
_geom_angle
_geom_angle_site_symmetry_1
_geom_angle_site_symmetry_3
C15 C14 C13 119.3(4) . .
C15 C14 H14A 120.4 . .
C13 C14 H14A 120.4 . .
N2 C15 C14 123.8(4) . .
N2 C15 H15A 118.1 . .
C14 C15 H15A 118.1 . .
C15' C14' C13 119.4(4) . .
C15' C14' H14B 120.3 . .
C13 C14' H14B 120.3 . .
N2 C15' C14' 123.4(4) . .
N2 C15' H15B 118.3 . .
C14' C15' H15B 118.3 . .
C15' N2 C15' 117.5(5) 2_655 .
C15' N2 C15 85.2(3) 2_655 .
C15' N2 C15 62.6(3) . .
C15' N2 C15 62.6(3) 2_655 2_655
C15' N2 C15 85.2(3) . 2_655
C15 N2 C15 116.7(4) . 2_655
C15' N2 Zn1 121.2(2) 2_655 1_565
C15' N2 Zn1 121.2(2) . 1_565
C15 N2 Zn1 121.66(19) . 1_565
C15 N2 Zn1 121.66(19) 2_655 1_565
O1 Zn1 O1 157.37(9) 2_655 .
O1 Zn1 N2 101.32(5) 2_655 1_545
O1 Zn1 N2 101.32(5) . 1_545
O1 Zn1 O3 87.07(6) 2_655 1_455
O1 Zn1 O3 89.93(6) . 1_455
N2 Zn1 O3 97.67(5) 1_545 1_455
O1 Zn1 O3 89.93(6) 2_655 2_755
O1 Zn1 O3 87.07(6) . 2_755
N2 Zn1 O3 97.67(5) 1_545 2_755
O3 Zn1 O3 164.65(9) 1_455 2_755
O1 Zn1 Zn2 78.68(5) 2_655 .
O1 Zn1 Zn2 78.68(5) . .
N2 Zn1 Zn2 180.0 1_545 .
O3 Zn1 Zn2 82.33(5) 1_455 .
O3 Zn1 Zn2 82.33(5) 2_755 .
N1 Zn2 O2 99.17(4) . 2_655
N1 Zn2 O2 99.17(4) . .
O2 Zn2 O2 161.66(9) 2_655 .
N1 Zn2 O4 102.70(4) . 1_455
O2 Zn2 O4 86.78(6) 2_655 1_455
O2 Zn2 O4 89.20(6) . 1_455
N1 Zn2 O4 102.70(4) . 2_755
O2 Zn2 O4 89.20(6) 2_655 2_755
O2 Zn2 O4 86.78(6) . 2_755
O4 Zn2 O4 154.61(9) 1_455 2_755
N1 Zn2 Zn1 180.0 . .
O2 Zn2 Zn1 80.83(4) 2_655 .
O2 Zn2 Zn1 80.83(4) . .
O4 Zn2 Zn1 77.30(4) 1_455 .
O4 Zn2 Zn1 77.30(4) 2_755 .
C1 O1 Zn1 129.42(14) . .
C1 O2 Zn2 125.63(13) . .
C9 O3 Zn1 122.80(14) . 1_655
C9 O4 Zn2 130.68(14) . 1_655
C10 N1 C10 117.8(2) 2_655 .
C10 N1 Zn2 121.10(11) 2_655 .
C10 N1 Zn2 121.10(11) . .
O2 C1 O1 124.92(19) . .
O2 C1 C2 117.78(17) . .
O1 C1 C2 117.30(17) . .
C3 C2 C7 118.03(19) . .
C3 C2 C1 120.72(18) . .
C7 C2 C1 121.25(18) . .
C2 C3 C4 121.2(2) . .
C2 C3 H3 119.4 . .
C4 C3 H3 119.4 . .
C3 C4 C5 121.0(2) . .
C3 C4 H4 119.5 . .
C5 C4 H4 119.5 . .
C4 C5 C6 117.93(19) . .
C4 C5 C8 120.91(19) . .
C6 C5 C8 121.13(19) . .
C7 C6 C5 121.2(2) . .
C7 C6 H6 119.4 . .
C5 C6 H6 119.4 . .
C6 C7 C2 120.6(2) . .
C6 C7 H7 119.7 . .
C2 C7 H7 119.7 . .
C5 C8 C9 109.23(17) . .
C5 C8 H8A 109.8 . .
C9 C8 H8A 109.8 . .
C5 C8 H8B 109.8 . .
C9 C8 H8B 109.8 . .
H8A C8 H8B 108.3 . .
O4 C9 O3 126.0(2) . .
O4 C9 C8 116.88(19) . .
O3 C9 C8 117.11(19) . .
N1 C10 C11 122.74(19) . .
N1 C10 H10 118.6 . .
C11 C10 H10 118.6 . .
C10 C11 C12 119.61(19) . .
C10 C11 H11 120.2 . .
C12 C11 H11 120.2 . .
C11 C12 C11 117.5(2) . 2_655
C11 C12 C13 121.25(12) . .
C11 C12 C13 121.25(12) 2_655 .
C14 C13 C14 117.1(4) 2_655 .
C14 C13 C14' 85.9(3) 2_655 .
C14 C13 C14' 61.6(3) . .
C14 C13 C14' 61.6(3) 2_655 2_655
C14 C13 C14' 85.9(3) . 2_655
C14' C13 C14' 116.8(4) . 2_655
C14 C13 C12 121.47(19) 2_655 .
C14 C13 C12 121.47(19) . .
C14' C13 C12 121.6(2) . .
C14' C13 C12 121.6(2) 2_655 .

loop_
_geom_bond_atom_site_label_1
_geom_bond_atom_site_label_2
_geom_bond_distance
_geom_bond_site_symmetry_2
C14 C15 1.376(5) .
C14 C13 1.385(4) .
C14 H14A 0.9300 .
C15 N2 1.326(4) .
C15 H15A 0.9300 .
C14' C15' 1.381(7) .
C14' C13 1.389(5) .
C14' H14B 0.9300 .
C15' N2 1.323(5) .
C15' H15B 0.9300 .
N2 C15' 1.323(5) 2_655
N2 C15 1.326(4) 2_655
N2 Zn1 2.045(2) 1_565
Zn1 O1 2.0248(14) 2_655
Zn1 O1 2.0248(14) .
Zn1 N2 2.045(2) 1_545
Zn1 O3 2.0711(15) 1_455
Zn1 O3 2.0711(15) 2_755
Zn1 Zn2 2.9515(5) .
Zn2 N1 2.037(2) .
Zn2 O2 2.0394(14) 2_655
Zn2 O2 2.0394(14) .
Zn2 O4 2.0571(15) 1_455
Zn2 O4 2.0571(15) 2_755
O1 C1 1.259(2) .
O2 C1 1.258(2) .
O3 C9 1.254(2) .
O3 Zn1 2.0711(15) 1_655
O4 C9 1.244(2) .
O4 Zn2 2.0571(15) 1_655
N1 C10 1.340(2) 2_655
N1 C10 1.340(2) .
C1 C2 1.498(3) .
C2 C3 1.379(3) .
C2 C7 1.388(3) .
C3 C4 1.381(3) .
C3 H3 0.9300 .
C4 C5 1.381(3) .
C4 H4 0.9300 .
C5 C6 1.384(3) .
C5 C8 1.518(3) .
C6 C7 1.384(3) .
C6 H6 0.9300 .
C7 H7 0.9300 .
C8 C9 1.523(3) .
C8 H8A 0.9700 .
C8 H8B 0.9700 .
C10 C11 1.380(3) .
C10 H10 0.9300 .
C11 C12 1.388(2) .
C11 H11 0.9300 .
C12 C11 1.388(2) 2_655
C12 C13 1.480(4) .
C13 C14 1.385(4) 2_655
C13 C14' 1.389(5) 2_655

loop_
_geom_torsion_atom_site_label_1
_geom_torsion_atom_site_label_2
_geom_torsion_atom_site_label_3
_geom_torsion_atom_site_label_4
_geom_torsion
_geom_torsion_site_symmetry_1
_geom_torsion_site_symmetry_2
_geom_torsion_site_symmetry_3
_geom_torsion_site_symmetry_4
C13 C14 C15 N2 1.3(8) . . . .
C13 C14' C15' N2 -1.1(10) . . . .
C14' C15' N2 C15' 0.5(5) . . . 2_655
C14' C15' N2 C15 -67.3(6) . . . .
C14' C15' N2 C15 56.1(6) . . . 2_655
C14' C15' N2 Zn1 -179.5(5) . . . 1_565
C14 C15 N2 C15' -56.7(6) . . . 2_655
C14 C15 N2 C15' 67.8(5) . . . .
C14 C15 N2 C15 -0.7(4) . . . 2_655
C14 C15 N2 Zn1 179.3(4) . . . 1_565
O1 Zn1 Zn2 N1 -27(100) 2_655 . . .
O1 Zn1 Zn2 N1 153(100) . . . .
N2 Zn1 Zn2 N1 0(29) 1_545 . . .
O3 Zn1 Zn2 N1 61(100) 1_455 . . .
O3 Zn1 Zn2 N1 -119(100) 2_755 . . .
O1 Zn1 Zn2 O2 2.92(6) 2_655 . . 2_655
O1 Zn1 Zn2 O2 -177.08(6) . . . 2_655
N2 Zn1 Zn2 O2 -105(100) 1_545 . . 2_655
O3 Zn1 Zn2 O2 91.45(6) 1_455 . . 2_655
O3 Zn1 Zn2 O2 -88.55(6) 2_755 . . 2_655
O1 Zn1 Zn2 O2 -177.08(6) 2_655 . . .
O1 Zn1 Zn2 O2 2.92(6) . . . .
N2 Zn1 Zn2 O2 75(100) 1_545 . . .
O3 Zn1 Zn2 O2 -88.55(6) 1_455 . . .
O3 Zn1 Zn2 O2 91.45(6) 2_755 . . .
O1 Zn1 Zn2 O4 -85.82(7) 2_655 . . 1_455
O1 Zn1 Zn2 O4 94.18(7) . . . 1_455
N2 Zn1 Zn2 O4 166(100) 1_545 . . 1_455
O3 Zn1 Zn2 O4 2.71(6) 1_455 . . 1_455
O3 Zn1 Zn2 O4 -177.29(6) 2_755 . . 1_455
O1 Zn1 Zn2 O4 94.18(7) 2_655 . . 2_755
O1 Zn1 Zn2 O4 -85.82(7) . . . 2_755
N2 Zn1 Zn2 O4 -14(100) 1_545 . . 2_755
O3 Zn1 Zn2 O4 -177.29(6) 1_455 . . 2_755
O3 Zn1 Zn2 O4 2.71(6) 2_755 . . 2_755
O1 Zn1 O1 C1 -0.44(17) 2_655 . . .
N2 Zn1 O1 C1 179.56(17) 1_545 . . .
O3 Zn1 O1 C1 81.75(18) 1_455 . . .
O3 Zn1 O1 C1 -83.19(18) 2_755 . . .
Zn2 Zn1 O1 C1 -0.44(17) . . . .
N1 Zn2 O2 C1 173.03(16) . . . .
O2 Zn2 O2 C1 -6.97(16) 2_655 . . .
O4 Zn2 O2 C1 -84.24(17) 1_455 . . .
O4 Zn2 O2 C1 70.68(17) 2_755 . . .
Zn1 Zn2 O2 C1 -6.97(16) . . . .
O2 Zn2 N1 C10 6.67(11) 2_655 . . 2_655
O2 Zn2 N1 C10 -173.33(11) . . . 2_655
O4 Zn2 N1 C10 95.42(12) 1_455 . . 2_655
O4 Zn2 N1 C10 -84.58(12) 2_755 . . 2_655
Zn1 Zn2 N1 C10 37(100) . . . 2_655
O2 Zn2 N1 C10 -173.33(11) 2_655 . . .
O2 Zn2 N1 C10 6.67(11) . . . .
O4 Zn2 N1 C10 -84.58(12) 1_455 . . .
O4 Zn2 N1 C10 95.42(12) 2_755 . . .
Zn1 Zn2 N1 C10 -143(100) . . . .
Zn2 O2 C1 O1 9.3(3) . . . .
Zn2 O2 C1 C2 -171.08(13) . . . .
Zn1 O1 C1 O2 -4.8(3) . . . .
Zn1 O1 C1 C2 175.62(13) . . . .
O2 C1 C2 C3 168.8(2) . . . .
O1 C1 C2 C3 -11.6(3) . . . .
O2 C1 C2 C7 -12.1(3) . . . .
O1 C1 C2 C7 167.5(2) . . . .
C7 C2 C3 C4 2.2(4) . . . .
C1 C2 C3 C4 -178.6(2) . . . .
C2 C3 C4 C5 -1.9(4) . . . .
C3 C4 C5 C6 -0.7(4) . . . .
C3 C4 C5 C8 177.6(2) . . . .
C4 C5 C6 C7 2.9(3) . . . .
C8 C5 C6 C7 -175.3(2) . . . .
C5 C6 C7 C2 -2.6(3) . . . .
C3 C2 C7 C6 0.0(3) . . . .
C1 C2 C7 C6 -179.1(2) . . . .
C4 C5 C8 C9 -72.5(3) . . . .
C6 C5 C8 C9 105.7(2) . . . .
Zn2 O4 C9 O3 -8.8(3) 1_655 . . .
Zn2 O4 C9 C8 170.87(13) 1_655 . . .
Zn1 O3 C9 O4 12.4(3) 1_655 . . .
Zn1 O3 C9 C8 -167.27(13) 1_655 . . .
C5 C8 C9 O4 -87.1(2) . . . .
C5 C8 C9 O3 92.5(2) . . . .
C10 N1 C10 C11 0.01(16) 2_655 . . .
Zn2 N1 C10 C11 -179.99(16) . . . .
N1 C10 C11 C12 0.0(3) . . . .
C10 C11 C12 C11 0.01(15) . . . 2_655
C10 C11 C12 C13 -179.99(15) . . . .
C15 C14 C13 C14 -0.6(4) . . . 2_655
C15 C14 C13 C14' -69.1(5) . . . .
C15 C14 C13 C14' 54.5(5) . . . 2_655
C15 C14 C13 C12 179.4(4) . . . .
C15' C14' C13 C14 -54.7(6) . . . 2_655
C15' C14' C13 C14 69.1(6) . . . .
C15' C14' C13 C14' 0.5(4) . . . 2_655
C15' C14' C13 C12 -179.5(4) . . . .
C11 C12 C13 C14 -140.0(3) . . . 2_655
C11 C12 C13 C14 40.0(3) 2_655 . . 2_655
C11 C12 C13 C14 40.0(3) . . . .
C11 C12 C13 C14 -140.0(3) 2_655 . . .
C11 C12 C13 C14' -33.8(4) . . . .
C11 C12 C13 C14' 146.2(4) 2_655 . . .
C11 C12 C13 C14' 146.2(4) . . . 2_655
C11 C12 C13 C14' -33.8(4) 2_655 . . 2_655
